data_2104053
loop_
_publ_author_name
'Daszkiewicz, Marek'
'Gulay, Lubomir D.'
'Shemet, Vasylyna Ya.'

_publ_section_title
;
 Crystal architecture of <i>R</i>~2~SnS~5~ (<i>R</i> = Pr, Nd, Gd and
 Tb): crystal structure relationships in chalcogenides
;
_journal_coeditor_code BS5058
_journal_issue 2
_journal_name_full 'Acta Crystallographica Section B'
_journal_page_first 172
_journal_page_last 176
_journal_paper_doi 10.1107/S0108768108004175
_journal_volume 64
_journal_year 2008
_chemical_formula_moiety 'Pr2 S5 Sn'
_chemical_formula_sum 'Pr2 S5 Sn'
_chemical_formula_weight 560.81
_chemical_name_systematic
;
 ?
;
_space_group_IT_number 55
_symmetry_cell_setting orthorhombic
_symmetry_space_group_name_Hall '-P 2 2ab'
_symmetry_space_group_name_H-M 'P b a m'
_atom_sites_solution_primary direct
_atom_sites_solution_secondary difmap
_audit_creation_method SHELXL-97
_cell_angle_alpha 90.00
_cell_angle_beta 90.00
_cell_angle_gamma 90.00
_cell_formula_units_Z 2
_cell_length_a 7.8195(9)
_cell_length_b 11.2145(14)
_cell_length_c 3.9462(5)
_cell_measurement_reflns_used 424
_cell_measurement_temperature 293(2)
_cell_measurement_theta_max 27.46
_cell_measurement_theta_min 3.18
_cell_volume 346.05(7)
_computing_cell_refinement 'CrysAlis 1.171.32.6'
_computing_data_collection 'CrysAlis 1.171.32.6'
_computing_data_reduction 'CrysAlis 1.171.32.6'
_computing_structure_refinement 'SHELXL-97 (Sheldrick, 1997)'
_computing_structure_solution 'SHELXS-97 (Sheldrick, 1990)'
_diffrn_ambient_temperature 293(2)
_diffrn_detector_area_resol_mean '1024x1024 with blocks 2x2, 33.133pixel/mm'
_diffrn_measured_fraction_theta_full 0.993
_diffrn_measured_fraction_theta_max 0.993
_diffrn_measurement_device_type 'KUMA KM-4 with area CCD detector'
_diffrn_measurement_method \w-scan
_diffrn_radiation_monochromator graphite
_diffrn_radiation_source 'fine-focus sealed tube'
_diffrn_radiation_type MoK\a
_diffrn_radiation_wavelength 0.71073
_diffrn_reflns_av_R_equivalents 0.0412
_diffrn_reflns_av_sigmaI/netI 0.0193
_diffrn_reflns_limit_h_max 9
_diffrn_reflns_limit_h_min -10
_diffrn_reflns_limit_k_max 14
_diffrn_reflns_limit_k_min -12
_diffrn_reflns_limit_l_max 4
_diffrn_reflns_limit_l_min -5
_diffrn_reflns_number 4036
_diffrn_reflns_theta_full 27.46
_diffrn_reflns_theta_max 27.46
_diffrn_reflns_theta_min 3.18
_exptl_absorpt_coefficient_mu 18.824
_exptl_absorpt_correction_T_max 0.4583
_exptl_absorpt_correction_T_min 0.2386
_exptl_absorpt_correction_type numerical
_exptl_absorpt_process_details 'M. Mayer, CrysAlis Data Reduction Program, Oxford Diffraction Ltd, 2007'
_exptl_crystal_colour 'dark red'
_exptl_crystal_density_diffrn 5.382
_exptl_crystal_density_method 'not measured'
_exptl_crystal_description prism
_exptl_crystal_F_000 496
_exptl_crystal_size_max 0.09
_exptl_crystal_size_mid 0.08
_exptl_crystal_size_min 0.06
_refine_diff_density_max 0.635
_refine_diff_density_min -0.704
_refine_ls_extinction_coef 0.0093(4)
_refine_ls_extinction_expression Fc^*^=kFc[1+0.001xFc^2^\l^3^/sin(2\q)]^-1/4^
_refine_ls_extinction_method SHELXL
_refine_ls_goodness_of_fit_ref 1.119
_refine_ls_matrix_type full
_refine_ls_number_parameters 28
_refine_ls_number_reflns 452
_refine_ls_number_restraints 0
_refine_ls_restrained_S_all 1.119
_refine_ls_R_factor_all 0.0156
_refine_ls_R_factor_gt 0.0131
_refine_ls_shift/su_max 0.001
_refine_ls_shift/su_mean 0.000
_refine_ls_structure_factor_coef Fsqd
_refine_ls_weighting_details 'calc w=1/[\s^2^(Fo^2^)+(0.0102P)^2^+0.0000P] where P=(Fo^2^+2Fc^2^)/3'
_refine_ls_weighting_scheme calc
_refine_ls_wR_factor_gt 0.0241
_refine_ls_wR_factor_ref 0.0245
_reflns_number_gt 424
_reflns_number_total 452
_reflns_threshold_expression >2sigma(I)
_cod_data_source_file bs5058.cif
_cod_data_source_block pr
_cod_database_code 2104053
_cod_database_fobs_code 2104053

loop_
_symmetry_equiv_pos_as_xyz
'x, y, z'
'-x, -y, z'
'-x+1/2, y+1/2, -z'
'x+1/2, -y+1/2, -z'
'-x, -y, -z'
'x, y, -z'
'x-1/2, -y-1/2, z'
'-x-1/2, y-1/2, z'

loop_
_atom_site_type_symbol
_atom_site_label
_atom_site_fract_x
_atom_site_fract_y
_atom_site_fract_z
_atom_site_U_iso_or_equiv
_atom_site_adp_type
_atom_site_calc_flag
_atom_site_refinement_flags
_atom_site_occupancy
Pr ND1 0.43360(3) 0.169372(18) 0.5000 0.00845(9) Uani d S 1
Sn Sn1 0.0000 0.0000 0.0000 0.00849(11) Uani d S 1
S S1 0.81432(12) 0.07439(8) 0.5000 0.0097(2) Uani d S 1
S S2 0.15009(12) 0.20120(8) 0.0000 0.0083(2) Uani d S 1
S S3 0.5000 0.0000 0.0000 0.0094(3) Uani d S 1

loop_
_atom_site_aniso_label
_atom_site_aniso_U_11
_atom_site_aniso_U_22
_atom_site_aniso_U_33
_atom_site_aniso_U_12
_atom_site_aniso_U_13
_atom_site_aniso_U_23
ND1 0.01044(13) 0.00759(13) 0.00732(14) 0.00072(7) 0.000 0.000
Sn1 0.0101(2) 0.00657(18) 0.0088(2) -0.00151(13) 0.000 0.000
S1 0.0084(5) 0.0123(5) 0.0084(5) 0.0017(3) 0.000 0.000
S2 0.0088(5) 0.0072(4) 0.0090(5) -0.0003(3) 0.000 0.000
S3 0.0114(7) 0.0084(6) 0.0085(8) 0.0011(5) 0.000 0.000

loop_
_atom_type_symbol
_atom_type_description
_atom_type_scat_dispersion_real
_atom_type_scat_dispersion_imag
_atom_type_scat_source
S S 0.1246 0.1234 'International Tables Vol C Tables 4.2.6.8 and 6.1.1.4'
Sn Sn -0.6537 1.4246 'International Tables Vol C Tables 4.2.6.8 and 6.1.1.4'
Pr Pr -0.2180 2.8214 'International Tables Vol C Tables 4.2.6.8 and 6.1.1.4'

loop_
_geom_angle_atom_site_label_1
_geom_angle_atom_site_label_2
_geom_angle_atom_site_label_3
_geom_angle_site_symmetry_1
_geom_angle_site_symmetry_3
_geom_angle
S3 ND1 S3 . 1_556 90.116(12)
S3 ND1 S2 . 7_666 134.053(19)
S3 ND1 S2 1_556 7_666 75.949(17)
S3 ND1 S2 . 7_665 75.949(17)
S3 ND1 S2 1_556 7_665 134.053(19)
S2 ND1 S2 7_666 7_665 83.01(3)
S3 ND1 S2 . . 75.658(16)
S3 ND1 S2 1_556 . 133.371(18)
S2 ND1 S2 7_666 . 143.212(13)
S2 ND1 S2 7_665 . 85.758(11)
S3 ND1 S2 . 1_556 133.371(18)
S3 ND1 S2 1_556 1_556 75.658(16)
S2 ND1 S2 7_666 1_556 85.758(11)
S2 ND1 S2 7_665 1_556 143.212(13)
S2 ND1 S2 . 1_556 82.61(3)
S3 ND1 S1 . 7_565 134.879(6)
S3 ND1 S1 1_556 7_565 134.879(6)
S2 ND1 S1 7_666 7_565 73.25(2)
S2 ND1 S1 7_665 7_565 73.25(2)
S2 ND1 S1 . 7_565 69.97(2)
S2 ND1 S1 1_556 7_565 69.97(2)
S3 ND1 S1 . . 66.115(12)
S3 ND1 S1 1_556 . 66.115(12)
S2 ND1 S1 7_666 . 68.22(2)
S2 ND1 S1 7_665 . 68.22(2)
S2 ND1 S1 . . 137.606(14)
S2 ND1 S1 1_556 . 137.606(14)
S1 ND1 S1 7_565 . 127.67(3)
S3 ND1 ND1 . 5_656 45.058(6)
S3 ND1 ND1 1_556 5_656 45.058(6)
S2 ND1 ND1 7_666 5_656 108.682(19)
S2 ND1 ND1 7_665 5_656 108.682(19)
S2 ND1 ND1 . 5_656 108.103(18)
S2 ND1 ND1 1_556 5_656 108.103(18)
S1 ND1 ND1 7_565 5_656 177.30(2)
S1 ND1 ND1 . 5_656 55.026(17)
S3 ND1 ND1 . 1_556 135.058(6)
S3 ND1 ND1 1_556 1_556 44.942(6)
S2 ND1 ND1 7_666 1_556 48.496(13)
S2 ND1 ND1 7_665 1_556 131.504(13)
S2 ND1 ND1 . 1_556 131.306(13)
S2 ND1 ND1 1_556 1_556 48.694(13)
S1 ND1 ND1 7_565 1_556 90.0
S1 ND1 ND1 . 1_556 90.0
ND1 ND1 ND1 5_656 1_556 90.0
S3 ND1 ND1 . 1_554 44.942(6)
S3 ND1 ND1 1_556 1_554 135.058(6)
S2 ND1 ND1 7_666 1_554 131.504(13)
S2 ND1 ND1 7_665 1_554 48.496(13)
S2 ND1 ND1 . 1_554 48.694(13)
S2 ND1 ND1 1_556 1_554 131.306(13)
S1 ND1 ND1 7_565 1_554 90.0
S1 ND1 ND1 . 1_554 90.0
ND1 ND1 ND1 5_656 1_554 90.0
ND1 ND1 ND1 1_556 1_554 180.000(17)
S2 Sn1 S2 5 . 180.000(19)
S2 Sn1 S1 5 1_454 91.55(3)
S2 Sn1 S1 . 1_454 88.45(3)
S2 Sn1 S1 5 5_656 88.45(3)
S2 Sn1 S1 . 5_656 91.55(3)
S1 Sn1 S1 1_454 5_656 180.00(4)
S2 Sn1 S1 5 1_455 91.55(3)
S2 Sn1 S1 . 1_455 88.45(3)
S1 Sn1 S1 1_454 1_455 99.36(3)
S1 Sn1 S1 5_656 1_455 80.64(3)
S2 Sn1 S1 5 5_655 88.45(3)
S2 Sn1 S1 . 5_655 91.55(3)
S1 Sn1 S1 1_454 5_655 80.64(3)
S1 Sn1 S1 5_656 5_655 99.36(3)
S1 Sn1 S1 1_455 5_655 180.00(3)
Sn1 S1 Sn1 1_656 1_655 99.36(3)
Sn1 S1 ND1 1_656 7_665 97.67(2)
Sn1 S1 ND1 1_655 7_665 97.67(2)
Sn1 S1 ND1 1_656 . 129.558(17)
Sn1 S1 ND1 1_655 . 129.558(17)
ND1 S1 ND1 7_665 . 88.30(2)
Sn1 S2 ND1 . 7_564 99.79(3)
Sn1 S2 ND1 . 7_565 99.79(3)
ND1 S2 ND1 7_564 7_565 83.01(3)
Sn1 S2 ND1 . . 103.67(3)
ND1 S2 ND1 7_564 . 156.53(3)
ND1 S2 ND1 7_565 . 92.433(11)
Sn1 S2 ND1 . 1_554 103.67(3)
ND1 S2 ND1 7_564 1_554 92.433(12)
ND1 S2 ND1 7_565 1_554 156.53(3)
ND1 S2 ND1 . 1_554 82.61(3)
ND1 S3 ND1 . 5_655 180.000(8)
ND1 S3 ND1 . 1_554 90.116(12)
ND1 S3 ND1 5_655 1_554 89.884(12)
ND1 S3 ND1 . 5_656 89.884(12)
ND1 S3 ND1 5_655 5_656 90.116(12)
ND1 S3 ND1 1_554 5_656 180.000(6)

loop_
_geom_bond_atom_site_label_1
_geom_bond_atom_site_label_2
_geom_bond_site_symmetry_2
_geom_bond_distance
ND1 S3 . 2.7876(3)
ND1 S3 1_556 2.7876(3)
ND1 S2 7_666 2.9775(7)
ND1 S2 7_665 2.9775(7)
ND1 S2 . 2.9892(8)
ND1 S2 1_556 2.9892(8)
ND1 S1 7_565 3.0211(10)
ND1 S1 . 3.1618(10)
ND1 ND1 5_656 3.9382(6)
ND1 ND1 1_556 3.9462(5)
ND1 ND1 1_554 3.9462(5)
Sn1 S2 5 2.5433(9)
Sn1 S2 . 2.5433(9)
Sn1 S1 1_454 2.5879(6)
Sn1 S1 5_656 2.5879(6)
Sn1 S1 1_455 2.5879(6)
Sn1 S1 5_655 2.5879(6)
S1 Sn1 1_656 2.5879(6)
S1 Sn1 1_655 2.5879(6)
S1 ND1 7_665 3.0211(10)
S2 ND1 7_564 2.9775(7)
S2 ND1 7_565 2.9775(7)
S2 ND1 1_554 2.9892(8)
S3 ND1 5_655 2.7876(3)
S3 ND1 1_554 2.7876(3)
S3 ND1 5_656 2.7876(3)
